data_4507298
loop_
_publ_author_name
'Negrier, Philippe'
'Tamarit, Josep Ll.'
'Barrio, Mar\'ia'
'Mondieig, Denise'

_publ_section_title
;
 Polymorphism in Halogen-Ethane Derivatives: CCl3--CCl3and ClF2C--CF2Cl
;
_journal_issue 2
_journal_name_full 'Crystal Growth &amp; Design'
_journal_page_first 782
_journal_paper_doi 10.1021/cg301498f
_journal_volume 13
_journal_year 2013
_chemical_formula_sum 'C2 Cl6'
_chemical_formula_weight 236.74
_space_group_IT_number 62
_symmetry_cell_setting orthorhombic
_symmetry_Int_Tables_number 62
_symmetry_space_group_name_Hall '-P 2ac 2n'
_symmetry_space_group_name_H-M 'P n m a'
_audit_creation_date 2012-02-23
_audit_creation_method 'Materials Studio'
_cell_angle_alpha 90.0000
_cell_angle_beta 90.0000
_cell_angle_gamma 90.0000
_cell_formula_units_Z 4
_cell_length_a 11.2854(6)
_cell_length_b 10.0394(5)
_cell_length_c 6.3627(4)
_cell_measurement_temperature 150
_cell_volume 720.89(7)
_diffrn_ambient_temperature 150
_diffrn_radiation_probe neutron
_diffrn_radiation_type Neutron
_diffrn_radiation_wavelength 2.537
_exptl_crystal_density_diffrn 2.182
_cod_data_source_file cg301498f_si_003.cif
_cod_data_source_block 'global_RietveldNeutrons150K'
_cod_original_sg_symbol_H-M PNMA
_cod_database_code 4507298

loop_
_symmetry_equiv_pos_as_xyz
x,y,z
-x+1/2,-y,z+1/2
-x,y+1/2,-z
x+1/2,-y+1/2,-z+1/2
-x,-y,-z
x+1/2,y,-z+1/2
x,-y+1/2,z
-x+1/2,y+1/2,z+1/2

loop_
_atom_site_label
_atom_site_type_symbol
_atom_site_fract_x
_atom_site_fract_y
_atom_site_fract_z
_atom_site_U_iso_or_equiv
_atom_site_adp_type
_atom_site_occupancy
C1 C 0.10858(21) 0.25000 0.21874(23) 0.00000 Uiso 1.00
Cl11 Cl 0.24046(24) 0.25000 0.37109(30) 0.00000 Uiso 1.00
Cl12 Cl 0.02461(22) 0.39354 0.28547(28) 0.00000 Uiso 1.00
C2 C 0.13926(20) 0.25000 -0.02458(24) 0.00000 Uiso 1.00
Cl21 Cl 0.00737(23) 0.25000 -0.17694(29) 0.00000 Uiso 1.00
Cl22 Cl 0.22324(21) 0.39354 -0.09131(28) 0.00000 Uiso 1.00

loop_
_geom_angle_atom_site_label_1
_geom_angle_atom_site_label_2
_geom_angle_atom_site_label_3
_geom_angle
_geom_angle_publ_flag
Cl11 C1 Cl12 108.45(9) yes
Cl11 C1 C2 110.47(16) yes
Cl12 C1 C2 110.49(9) yes
Cl21 C2 Cl22 108.45(9) yes
Cl21 C2 C1 110.45(16) yes
Cl22 C2 C1 110.47(9) yes

loop_
_geom_bond_atom_site_label_1
_geom_bond_atom_site_label_2
_geom_bond_distance
_geom_bond_publ_flag
Cl11 C1 1.777(3) yes
Cl12 C1 1.7765(18) yes
Cl21 C2 1.776(3) yes
Cl22 C2 1.7757(18) yes
C1 C2 1.5863(19) no

loop_
_geom_torsion_atom_site_label_1
_geom_torsion_atom_site_label_2
_geom_torsion_atom_site_label_3
_geom_torsion_atom_site_label_4
_geom_torsion
_geom_torsion_publ_flag
Cl11 C1 C2 Cl21 180.00 no
Cl11 C1 C2 Cl22 -60.02(12) no
Cl12 C1 C2 Cl21 -59.99(12) no
Cl12 C1 C2 Cl22 59.99(19) no
